data_7131433
loop_
_publ_author_name
'Muang-Non, Phonlakrit'
'Markwell-Heys, Adrian W'
'Doonan, Christian J.'
'White, Nicholas G.'

_publ_section_title
;
 Charge "mis-matched" hydrogen bonded frameworks for cation exchange and
 dye sorption.
;
_journal_issue 27
_journal_name_full 'Chemical communications (Cambridge, England)'
_journal_page_first 4059
_journal_page_last 4062
_journal_paper_doi 10.1039/d3cc00553d
_journal_volume 59
_journal_year 2023
_chemical_formula_moiety 'C28 H16 B O8, 2(C14 H16 N4), 10(H2 O), H4 N'
_chemical_formula_sum 'C56 H72 B N9 O18'
_chemical_formula_weight 1170.04
_space_group_crystal_system tetragonal
_space_group_IT_number 85
_space_group_name_Hall '-P 4a'
_space_group_name_H-M_alt 'P 4/n :2'
_atom_sites_solution_hydrogens mixed
_audit_creation_date 2023-01-12
_audit_creation_method
;
Olex2 1.5
(compiled 2022.04.07 svn.rca3783a0 for OlexSys, GUI svn.r6498)
;
_audit_update_record
;
2023-03-06 deposited with the CCDC.	2023-03-09 downloaded from the CCDC.
;
_cell_angle_alpha 90
_cell_angle_beta 90
_cell_angle_gamma 90
_cell_formula_units_Z 4
_cell_length_a 19.6061(8)
_cell_length_b 19.6061(8)
_cell_length_c 15.0982(9)
_cell_measurement_reflns_used 1116
_cell_measurement_temperature 150
_cell_measurement_theta_max 72.8770
_cell_measurement_theta_min 4.4730
_cell_volume 5803.7(5)
_computing_cell_refinement 'CrysAlisPro 1.171.41.123a (Rigaku OD, 2022)'
_computing_data_collection 'CrysAlisPro 1.171.41.123a (Rigaku OD, 2022)'
_computing_data_reduction 'CrysAlisPro 1.171.41.123a (Rigaku OD, 2022)'
_computing_molecular_graphics 'Olex2 1.5 (Dolomanov et al., 2009)'
_computing_publication_material 'Olex2 1.5 (Dolomanov et al., 2009)'
_computing_structure_refinement 'SHELXL 2018/3 (Sheldrick, 2015)'
_computing_structure_solution 'SHELXT 2018/2 (Sheldrick, 2018)'
_diffrn_ambient_environment N~2~
_diffrn_ambient_temperature 150.00(10)
_diffrn_detector 'CCD plate'
_diffrn_detector_area_resol_mean 8.1297
_diffrn_detector_type EosS2
_diffrn_measured_fraction_theta_full 0.982
_diffrn_measured_fraction_theta_max 0.956
_diffrn_measurement_details
;
List of Runs (angles in degrees, time in seconds):

  # Type    Start    End  Width  t~exp~   \w     \q     \k     \f   Frames
#--------------------------------------------------------------------------
  1  \w     32.00  59.00   1.00   20.00    --   36.34  57.00-120.00   27
  2  \w     31.00  90.00   1.00   20.00    --   36.34-125.00   0.00   59
  3  \w     67.00  94.00   1.00   20.00    --   36.34  57.00-120.00   27
  4  \w     20.00 101.00   1.00   20.00    --   36.34  57.00 -60.00   81
  5  \w     46.00 109.00   1.00   80.00    --  109.99-111.00  60.00   63
  6  \w    104.00 178.00   1.00   80.00    --  109.99 111.00-150.00   74
  7  \w    104.00 167.00   1.00   80.00    --  109.99 111.00-180.00   63
  8  \w     89.00 114.00   1.00   80.00    --  109.99  15.00 -30.00   25
;
_diffrn_measurement_device 'four-circle diffractometer'
_diffrn_measurement_device_type 'SuperNova, Dual, Cu at home/near, EosS2'
_diffrn_measurement_method '\w scans'
_diffrn_orient_matrix_type 'CrysAlisPro convention (1999,Acta A55,543-557)'
_diffrn_orient_matrix_UB_11 -0.0563219000
_diffrn_orient_matrix_UB_12 -0.0368353000
_diffrn_orient_matrix_UB_13 -0.0527152000
_diffrn_orient_matrix_UB_21 -0.0276274000
_diffrn_orient_matrix_UB_22 -0.0313878000
_diffrn_orient_matrix_UB_23 0.0864538000
_diffrn_orient_matrix_UB_31 -0.0474339000
_diffrn_orient_matrix_UB_32 0.0618585000
_diffrn_orient_matrix_UB_33 0.0122538000
_diffrn_radiation_monochromator mirror
_diffrn_radiation_probe x-ray
_diffrn_radiation_type 'Cu K\a'
_diffrn_radiation_wavelength 1.54184
_diffrn_reflns_av_R_equivalents 0.0592
_diffrn_reflns_av_unetI/netI 0.0994
_diffrn_reflns_Laue_measured_fraction_full 0.982
_diffrn_reflns_Laue_measured_fraction_max 0.956
_diffrn_reflns_limit_h_max 10
_diffrn_reflns_limit_h_min -24
_diffrn_reflns_limit_k_max 18
_diffrn_reflns_limit_k_min -19
_diffrn_reflns_limit_l_max 17
_diffrn_reflns_limit_l_min -9
_diffrn_reflns_number 10575
_diffrn_reflns_point_group_measured_fraction_full 0.982
_diffrn_reflns_point_group_measured_fraction_max 0.956
_diffrn_reflns_theta_full 67.684
_diffrn_reflns_theta_max 73.349
_diffrn_reflns_theta_min 3.695
_diffrn_source 'micro-focus sealed X-ray tube'
_diffrn_source_type 'SuperNova (Cu) X-ray Source'
_exptl_absorpt_coefficient_mu 0.838
_exptl_absorpt_correction_T_max 1.00000
_exptl_absorpt_correction_T_min 0.52236
_exptl_absorpt_correction_type multi-scan
_exptl_absorpt_process_details
;
CrysAlisPro 1.171.41.123a (Rigaku Oxford Diffraction, 2022)
Empirical absorption correction using spherical harmonics,
implemented in SCALE3 ABSPACK scaling algorithm.
;
_exptl_crystal_colour 'clear light colourless'
_exptl_crystal_colour_lustre clear
_exptl_crystal_colour_modifier light
_exptl_crystal_colour_primary colourless
_exptl_crystal_density_diffrn 1.336
_exptl_crystal_description needle
_exptl_crystal_F_000 2480
_exptl_crystal_recrystallization_method
'Crystallised using diphenylbisamidinium.2Cl with TBA5.tetraboratecarboxylate in 50% EtOH. Final concentration = 2 mM. The crystal obtained was incubated in 1 M NH4Cl at 1 mg/mL.'
_exptl_crystal_size_max 0.54
_exptl_crystal_size_mid 0.01
_exptl_crystal_size_min 0.01
_refine_diff_density_max 0.679
_refine_diff_density_min -0.426
_refine_diff_density_rms 0.074
_refine_ls_extinction_method none
_refine_ls_goodness_of_fit_ref 1.016
_refine_ls_hydrogen_treatment constr
_refine_ls_matrix_type full
_refine_ls_number_parameters 473
_refine_ls_number_reflns 5603
_refine_ls_number_restraints 4
_refine_ls_restrained_S_all 1.016
_refine_ls_R_factor_all 0.1526
_refine_ls_R_factor_gt 0.0878
_refine_ls_shift/su_max 0.001
_refine_ls_shift/su_mean 0.000
_refine_ls_structure_factor_coef Fsqd
_refine_ls_weighting_details 'w=1/[\s^2^(Fo^2^)+(0.0797P)^2^+12.9580P] where P=(Fo^2^+2Fc^2^)/3'
_refine_ls_weighting_scheme calc
_refine_ls_wR_factor_gt 0.1973
_refine_ls_wR_factor_ref 0.2460
_reflns_Friedel_coverage 0.000
_reflns_number_gt 3237
_reflns_number_total 5603
_reflns_threshold_expression 'I > 2\s(I)'
_cod_data_source_file d3cc00553d2.cif
_cod_data_source_block nh4_2_b
_cod_depositor_comments 'Adding full bibliography for 7131429--7131437.cif.'
_cod_original_cell_volume 5803.7(6)
_cod_original_sg_symbol_H-M 'P 4/n'
_cod_database_code 7131433
_shelx_shelxl_version_number 2018/3
_shelx_space_group_comment
;
The symmetry employed for this shelxl refinement is uniquely defined
by the following loop, which should always be used as a source of
symmetry information in preference to the above space-group names.
They are only intended as comments.
;
_shelx_estimated_absorpt_t_max 0.992
_shelx_estimated_absorpt_t_min 0.661
_olex2_refinement_description
;
1. Fixed Uiso
 At 1.2 times of:
  All C(H) groups, All N(H,H) groups
 At 1.5 times of:
  All O(H,H) groups
2. Restrained distances
 H10C-N100
 0.88 with sigma of 0.01
 N110-H11C
 0.88 with sigma of 0.02
 H11D-N110
 0.87 with sigma of 0.02
 H10D-N100
 0.87 with sigma of 0.02
3. Others
 Fixed Sof: H10C(0.75) H11C(0.75)
4.a Free rotating group:
 O110(H11A,H11B), O120(H12A,H12B), O100(H10A,H10B), O130(H13A,H13B)
4.b Aromatic/amide H refined with riding coordinates:
 C13(H13)
4.c X=CH2 refined with riding coordinates:
 N4(H4A,H4B)
;
_olex2_submission_special_instructions 'No special instructions were received'

loop_
_space_group_symop_operation_xyz
'x, y, z'
'-x+1/2, -y+1/2, z'
'-y+1/2, x, z'
'y, -x+1/2, z'
'-x, -y, -z'
'x-1/2, y-1/2, -z'
'y-1/2, -x, -z'
'-y, x-1/2, -z'

loop_
_atom_site_label
_atom_site_type_symbol
_atom_site_fract_x
_atom_site_fract_y
_atom_site_fract_z
_atom_site_U_iso_or_equiv
_atom_site_adp_type
_atom_site_occupancy
_atom_site_site_symmetry_order
_atom_site_calc_flag
_atom_site_refinement_flags_posn
_atom_site_refinement_flags_adp
_atom_site_refinement_flags_occupancy
_atom_site_disorder_assembly
_atom_site_disorder_group
O2 O 0.55544(16) 0.73612(17) 0.7976(2) 0.0332(8) Uani 1 1 d . . . . .
O110 O 0.65011(16) 0.74413(18) 0.6677(2) 0.0323(8) Uani 1 1 d G . . . .
H11A H 0.623681 0.740948 0.713781 0.049 Uiso 1 1 d G U . . .
H11B H 0.680241 0.712071 0.675107 0.049 Uiso 1 1 d G U . . .
O10 O 0.51550(17) 0.75959(18) 0.2210(2) 0.0360(8) Uani 1 1 d . . . . .
O11 O 0.56990(17) 0.73614(19) 0.3466(3) 0.0379(9) Uani 1 1 d . . . . .
O120 O 0.6321(2) 0.69397(18) 0.4981(3) 0.0396(9) Uani 1 1 d G . . . .
H12A H 0.602920 0.710609 0.460349 0.059 Uiso 1 1 d G U . . .
H12B H 0.623909 0.715932 0.547050 0.059 Uiso 1 1 d G U . . .
O100 O 0.6471(2) 0.74412(19) 0.9318(3) 0.0402(9) Uani 1 1 d G . . . .
H10A H 0.619720 0.745052 0.886581 0.060 Uiso 1 1 d G U . . .
H10B H 0.673331 0.779518 0.924675 0.060 Uiso 1 1 d G U . . .
O1 O 0.49595(18) 0.7954(2) 0.6986(3) 0.0501(11) Uani 1 1 d . . . . .
O130 O 0.6731(2) 0.6617(2) 0.2594(3) 0.0543(11) Uani 1 1 d G . . . .
H13A H 0.635700 0.673984 0.285906 0.082 Uiso 1 1 d G U . . .
H13B H 0.692607 0.633701 0.296236 0.082 Uiso 1 1 d G U . . .
N4 N 0.5562(2) 0.8572(2) 0.5550(3) 0.0354(10) Uani 1 1 d . . . . .
H4A H 0.556085 0.834681 0.605425 0.043 Uiso 1 1 calc R U . . .
H4B H 0.594739 0.863901 0.526481 0.043 Uiso 1 1 calc R U . . .
N2 N 0.4318(2) 1.1364(2) -0.1036(3) 0.0315(9) Uani 1 1 d . . . . .
H2A H 0.432(3) 1.158(3) -0.148(4) 0.038 Uiso 1 1 d . U . . .
H2B H 0.391(3) 1.114(3) -0.086(4) 0.038 Uiso 1 1 d . U . . .
N1 N 0.5447(2) 1.1630(2) -0.0876(4) 0.0386(11) Uani 1 1 d . . . . .
H1A H 0.542(3) 1.191(3) -0.134(4) 0.046 Uiso 1 1 d . U . . .
H1B H 0.577(3) 1.173(3) -0.046(4) 0.046 Uiso 1 1 d . U . . .
N3 N 0.4421(2) 0.8696(2) 0.5667(3) 0.0359(10) Uani 1 1 d . . . . .
H3A H 0.443(3) 0.846(3) 0.614(4) 0.043 Uiso 1 1 d . U . . .
H3B H 0.405(3) 0.876(3) 0.542(4) 0.043 Uiso 1 1 d . U . . .
N110 N 0.750000 0.750000 0.4040(8) 0.043(2) Uani 1 4 d DS T P . .
C34 C 0.3191(2) 0.7522(2) 0.9378(3) 0.0215(9) Uani 1 1 d . . . . .
C35 C 0.3807(2) 0.7210(2) 0.9612(3) 0.0244(9) Uani 1 1 d . . . . .
H35 H 0.383(2) 0.696(2) 1.021(4) 0.029 Uiso 1 1 d . U . . .
O140 O 0.5754(4) 0.6938(3) 0.0780(4) 0.088(2) Uani 1 1 d . . . . .
H14A H 0.604(5) 0.718(5) 0.044(7) 0.132 Uiso 1 1 d . U . . .
H14B H 0.567(5) 0.710(5) 0.127(8) 0.132 Uiso 1 1 d . U . . .
C31 C 0.4386(2) 0.7603(2) 0.8286(3) 0.0248(9) Uani 1 1 d . . . . .
C8 C 0.4956(2) 0.9893(2) 0.2750(3) 0.0261(10) Uani 1 1 d . . . . .
C30 C 0.5008(2) 0.7646(2) 0.7710(3) 0.0293(10) Uani 1 1 d . . . . .
C26 C 0.4443(2) 0.7253(2) 0.4389(3) 0.0280(10) Uani 1 1 d . . . . .
H26 H 0.483(3) 0.711(3) 0.476(4) 0.034 Uiso 1 1 d . U . . .
C5 C 0.4942(2) 1.0265(2) 0.1899(3) 0.0275(10) Uani 1 1 d . . . . .
C24 C 0.3205(2) 0.7476(2) 0.4416(3) 0.0264(10) Uani 1 1 d . . . . .
C33 C 0.3204(2) 0.7886(2) 0.8573(3) 0.0278(10) Uani 1 1 d . . . . .
H33 H 0.282(3) 0.813(3) 0.836(4) 0.033 Uiso 1 1 d . U . . .
C32 C 0.3781(2) 0.7930(2) 0.8040(3) 0.0278(10) Uani 1 1 d . . . . .
H32 H 0.377(3) 0.819(3) 0.747(4) 0.033 Uiso 1 1 d . U . . .
C1 C 0.4891(2) 1.1331(2) -0.0582(3) 0.0261(10) Uani 1 1 d . . . . .
C14 C 0.4988(2) 0.8807(2) 0.5223(3) 0.0280(10) Uani 1 1 d . . . . .
C21 C 0.4492(2) 0.7467(2) 0.3516(3) 0.0294(10) Uani 1 1 d . . . . .
C20 C 0.5157(2) 0.7475(2) 0.3025(3) 0.0290(10) Uani 1 1 d . . . . .
C36 C 0.4391(2) 0.7245(2) 0.9086(3) 0.0277(10) Uani 1 1 d . . . . .
H36 H 0.477(3) 0.700(3) 0.925(4) 0.033 Uiso 1 1 d . U . . .
C11 C 0.4979(2) 0.9185(2) 0.4370(3) 0.0264(9) Uani 1 1 d . . . . .
C2 C 0.4907(2) 1.0961(2) 0.0270(3) 0.0273(10) Uani 1 1 d . . . . .
C25 C 0.3819(2) 0.7254(2) 0.4824(3) 0.0287(10) Uani 1 1 d . . . . .
H25 H 0.380(3) 0.713(3) 0.546(4) 0.034 Uiso 1 1 d . U . . .
C7 C 0.5507(3) 1.0666(3) 0.0571(4) 0.0313(10) Uani 1 1 d . . . . .
H7 H 0.589(3) 1.068(3) 0.021(4) 0.038 Uiso 1 1 d . U . . .
N100 N 0.750000 0.750000 0.1452(9) 0.055(3) Uani 1 4 d DS T P . .
C6 C 0.5529(2) 1.0332(2) 0.1371(3) 0.0304(11) Uani 1 1 d . . . . .
H6 H 0.595(3) 1.009(3) 0.157(4) 0.036 Uiso 1 1 d . U . . .
C3 C 0.4321(3) 1.0903(3) 0.0782(4) 0.0337(11) Uani 1 1 d . . . . .
H3 H 0.388(3) 1.110(3) 0.060(4) 0.040 Uiso 1 1 d . U . . .
C23 C 0.3275(2) 0.7711(3) 0.3543(3) 0.0322(11) Uani 1 1 d . . . . .
H23 H 0.290(3) 0.794(3) 0.323(4) 0.039 Uiso 1 1 d . U . . .
C4 C 0.4337(3) 1.0558(3) 0.1579(4) 0.0369(12) Uani 1 1 d . . . . .
H4 H 0.393(3) 1.048(3) 0.197(4) 0.044 Uiso 1 1 d . U . . .
C22 C 0.3897(3) 0.7703(3) 0.3098(3) 0.0351(11) Uani 1 1 d . . . . .
H22 H 0.395(3) 0.787(3) 0.243(4) 0.042 Uiso 1 1 d . U . . .
B10 B 0.250000 0.750000 1.000000 0.0213(19) Uani 1 4 d S T P . .
B1 B 0.250000 0.750000 0.500000 0.027(2) Uani 1 4 d S T P . .
C12 C 0.5564(3) 0.9455(4) 0.4020(5) 0.064(2) Uani 1 1 d . . . . .
H12 H 0.597(4) 0.945(4) 0.442(5) 0.076 Uiso 1 1 d . U . . .
C13 C 0.5556(3) 0.9815(4) 0.3226(4) 0.0564(18) Uani 1 1 d . . . . .
H13 H 0.596625 1.001032 0.300669 0.068 Uiso 1 1 calc R U . . .
C9 C 0.4375(3) 0.9603(4) 0.3104(5) 0.065(2) Uani 1 1 d . . . . .
H9 H 0.391(4) 0.963(4) 0.276(5) 0.078 Uiso 1 1 d . U . . .
C10 C 0.4388(3) 0.9261(4) 0.3901(5) 0.067(2) Uani 1 1 d . . . . .
H10 H 0.395(4) 0.897(4) 0.411(5) 0.080 Uiso 1 1 d . U . . .
H10C H 0.711(4) 0.730(7) 0.159(6) 0.08(4) Uiso 0.75 1 d D . P . .
H11C H 0.773(17) 0.724(15) 0.442(5) 0.15(6) Uiso 0.75 1 d D . P . .
H11D H 0.750000 0.750000 0.3462(16) 0.27(16) Uiso 1 4 d DS . P . .
H10D H 0.750000 0.750000 0.0876(16) 1.4(14) Uiso 1 4 d DS . P . .

loop_
_atom_site_aniso_label
_atom_site_aniso_U_11
_atom_site_aniso_U_22
_atom_site_aniso_U_33
_atom_site_aniso_U_23
_atom_site_aniso_U_13
_atom_site_aniso_U_12
O2 0.0246(17) 0.0354(18) 0.040(2) 0.0072(15) 0.0025(15) 0.0048(14)
O110 0.0228(17) 0.0348(19) 0.0394(19) -0.0004(15) 0.0072(14) 0.0033(14)
O10 0.0278(17) 0.044(2) 0.036(2) 0.0071(16) 0.0004(15) 0.0018(15)
O11 0.0268(18) 0.050(2) 0.037(2) 0.0076(17) -0.0023(15) 0.0046(16)
O120 0.051(2) 0.0325(19) 0.035(2) -0.0023(16) -0.0128(18) 0.0055(17)
O100 0.040(2) 0.034(2) 0.046(2) 0.0026(17) -0.0016(17) -0.0010(16)
O1 0.0266(18) 0.078(3) 0.046(2) 0.030(2) 0.0119(17) 0.0138(19)
O130 0.042(2) 0.045(2) 0.076(3) 0.000(2) 0.007(2) 0.0114(19)
N4 0.028(2) 0.040(2) 0.038(2) 0.0168(19) 0.0031(18) 0.0033(18)
N2 0.030(2) 0.030(2) 0.034(2) -0.0001(18) -0.0034(18) -0.0023(17)
N1 0.031(2) 0.039(3) 0.045(3) 0.017(2) -0.006(2) -0.0093(19)
N3 0.029(2) 0.039(3) 0.039(3) 0.012(2) 0.0016(19) -0.0004(19)
N110 0.038(3) 0.038(3) 0.053(6) 0.000 0.000 0.000
C34 0.022(2) 0.021(2) 0.022(2) -0.0018(17) -0.0007(16) -0.0006(17)
C35 0.025(2) 0.023(2) 0.025(2) 0.0050(17) 0.0044(18) 0.0020(18)
O140 0.161(6) 0.039(3) 0.064(3) 0.013(2) 0.053(4) 0.038(3)
C31 0.023(2) 0.023(2) 0.029(2) 0.0011(18) 0.0019(18) -0.0004(17)
C8 0.024(2) 0.024(2) 0.030(2) 0.0020(18) -0.0031(19) -0.0005(17)
C30 0.027(2) 0.029(2) 0.031(3) 0.005(2) 0.002(2) 0.0012(19)
C26 0.026(2) 0.025(2) 0.034(3) 0.0038(19) -0.004(2) -0.0013(18)
C5 0.026(2) 0.023(2) 0.034(2) -0.0003(19) 0.001(2) 0.0003(18)
C24 0.027(2) 0.023(2) 0.029(2) -0.0015(18) 0.0010(19) -0.0004(18)
C33 0.024(2) 0.031(2) 0.029(2) 0.0040(19) -0.0001(19) 0.0033(19)
C32 0.030(2) 0.029(2) 0.025(2) 0.0068(19) 0.0018(19) 0.0023(19)
C1 0.025(2) 0.022(2) 0.032(2) 0.0014(18) -0.0010(18) -0.0025(18)
C14 0.029(2) 0.023(2) 0.032(3) -0.0017(19) 0.003(2) -0.0005(19)
C21 0.028(2) 0.027(2) 0.033(3) -0.002(2) 0.001(2) -0.0004(19)
C20 0.030(2) 0.024(2) 0.033(3) 0.0016(19) 0.001(2) -0.0020(18)
C36 0.020(2) 0.028(2) 0.035(3) 0.002(2) 0.0000(19) 0.0036(18)
C11 0.027(2) 0.023(2) 0.030(2) 0.0034(18) -0.0006(19) 0.0028(18)
C2 0.028(2) 0.021(2) 0.033(3) 0.0018(18) -0.001(2) 0.0004(18)
C25 0.031(2) 0.026(2) 0.029(2) 0.0023(19) 0.001(2) -0.002(2)
C7 0.028(2) 0.031(3) 0.035(3) 0.007(2) 0.000(2) -0.002(2)
N100 0.054(4) 0.054(4) 0.057(7) 0.000 0.000 0.000
C6 0.021(2) 0.029(2) 0.041(3) 0.007(2) 0.000(2) 0.0017(19)
C3 0.026(2) 0.034(3) 0.041(3) 0.003(2) 0.001(2) 0.003(2)
C23 0.026(2) 0.042(3) 0.028(3) 0.005(2) -0.002(2) 0.003(2)
C4 0.029(3) 0.040(3) 0.041(3) 0.007(2) 0.005(2) 0.006(2)
C22 0.029(2) 0.050(3) 0.027(3) 0.004(2) 0.001(2) -0.002(2)
B10 0.018(3) 0.018(3) 0.028(5) 0.000 0.000 0.000
B1 0.026(3) 0.026(3) 0.030(5) 0.000 0.000 0.000
C12 0.027(3) 0.097(6) 0.067(5) 0.046(4) 0.001(3) 0.009(3)
C13 0.028(3) 0.084(5) 0.057(4) 0.034(4) 0.001(3) 0.002(3)
C9 0.025(3) 0.107(6) 0.062(4) 0.045(4) -0.010(3) -0.010(3)
C10 0.029(3) 0.112(6) 0.060(4) 0.042(4) -0.007(3) -0.013(3)

loop_
_atom_type_symbol
_atom_type_description
_atom_type_scat_dispersion_real
_atom_type_scat_dispersion_imag
_atom_type_scat_source
C C 0.0181 0.0091 'International Tables Vol C Tables 4.2.6.8 and 6.1.1.4'
H H 0.0000 0.0000 'International Tables Vol C Tables 4.2.6.8 and 6.1.1.4'
B B 0.0090 0.0039 'International Tables Vol C Tables 4.2.6.8 and 6.1.1.4'
N N 0.0311 0.0180 'International Tables Vol C Tables 4.2.6.8 and 6.1.1.4'
O O 0.0492 0.0322 'International Tables Vol C Tables 4.2.6.8 and 6.1.1.4'

loop_
_exptl_crystal_face_index_h
_exptl_crystal_face_index_k
_exptl_crystal_face_index_l
_exptl_crystal_face_perp_dist
1 -2 0 0.0281
-1 2 0 0.0152
8 3 -7 0.2067
-8 -4 7 0.1822
9 -9 0 0.0242
-9 9 0 0.0206
-6 -6 -7 0.2335
-8 -8 -4 0.1646
7 10 4 0.0547
5 12 0 0.0107
-7 -10 0 0.0768

loop_
_geom_angle_atom_site_label_1
_geom_angle_atom_site_label_2
_geom_angle_atom_site_label_3
_geom_angle
_geom_angle_site_symmetry_1
_geom_angle_site_symmetry_3
_geom_angle_publ_flag
H11A O110 H11B 104.5 . . ?
H12A O120 H12B 104.4 . . ?
H10A O100 H10B 104.6 . . ?
H13A O130 H13B 104.5 . . ?
H4A N4 H4B 120.0 . . ?
C14 N4 H4A 120.0 . . ?
C14 N4 H4B 120.0 . . ?
H2A N2 H2B 119(5) . . ?
C1 N2 H2A 117(4) . . ?
C1 N2 H2B 124(3) . . ?
H1A N1 H1B 117(5) . . ?
C1 N1 H1A 120(4) . . ?
C1 N1 H1B 116(4) . . ?
H3A N3 H3B 118(6) . . ?
C14 N3 H3A 120(4) . . ?
C14 N3 H3B 119(4) . . ?
H11C N110 H11C 100(10) 3_655 4_565 ?
H11C N110 H11C 100(10) . 2_665 ?
H11C N110 H11C 66(8) 2_665 4_565 ?
H11C N110 H11C 66(8) . 3_655 ?
H11C N110 H11C 66(8) 2_665 3_655 ?
H11C N110 H11C 66(8) . 4_565 ?
H11C N110 H11D 130(7) . . ?
H11D N110 H11C 130(7) . 2_665 ?
H11D N110 H11C 130(7) . 3_655 ?
H11D N110 H11C 130(7) . 4_565 ?
C35 C34 C33 115.1(4) . . ?
C35 C34 B10 123.6(3) . . ?
C33 C34 B10 121.3(3) . . ?
C34 C35 H35 118(3) . . ?
C36 C35 C34 122.9(4) . . ?
C36 C35 H35 119(3) . . ?
H14A O140 H14B 115(10) . . ?
C32 C31 C30 120.6(4) . . ?
C36 C31 C30 121.6(4) . . ?
C36 C31 C32 117.8(4) . . ?
C13 C8 C5 121.3(4) . . ?
C9 C8 C5 121.6(4) . . ?
C9 C8 C13 117.0(5) . . ?
O2 C30 C31 118.4(4) . . ?
O1 C30 O2 123.4(4) . . ?
O1 C30 C31 118.2(4) . . ?
C21 C26 H26 125(3) . . ?
C21 C26 C25 120.7(4) . . ?
C25 C26 H26 114(3) . . ?
C6 C5 C8 121.5(4) . . ?
C4 C5 C8 121.2(4) . . ?
C4 C5 C6 117.3(5) . . ?
C25 C24 B1 119.4(4) . . ?
C23 C24 C25 115.1(4) . . ?
C23 C24 B1 125.4(4) . . ?
C34 C33 H33 122(3) . . ?
C32 C33 C34 123.0(4) . . ?
C32 C33 H33 115(3) . . ?
C31 C32 H32 119(3) . . ?
C33 C32 C31 120.5(4) . . ?
C33 C32 H32 120(3) . . ?
N2 C1 C2 119.8(4) . . ?
N1 C1 N2 120.5(5) . . ?
N1 C1 C2 119.7(4) . . ?
N4 C14 N3 118.3(5) . . ?
N4 C14 C11 120.7(4) . . ?
N3 C14 C11 121.0(4) . . ?
C26 C21 C20 122.2(4) . . ?
C26 C21 C22 118.0(4) . . ?
C22 C21 C20 119.8(4) . . ?
O10 C20 O11 123.3(5) . . ?
O10 C20 C21 118.9(4) . . ?
O11 C20 C21 117.8(4) . . ?
C35 C36 C31 120.7(4) . . ?
C35 C36 H36 119(3) . . ?
C31 C36 H36 120(3) . . ?
C12 C11 C14 121.2(5) . . ?
C10 C11 C14 120.8(5) . . ?
C10 C11 C12 118.0(5) . . ?
C7 C2 C1 120.5(4) . . ?
C7 C2 C3 119.0(5) . . ?
C3 C2 C1 120.5(4) . . ?
C26 C25 C24 122.8(4) . . ?
C26 C25 H25 120(3) . . ?
C24 C25 H25 117(3) . . ?
C2 C7 H7 119(3) . . ?
C6 C7 C2 120.8(5) . . ?
C6 C7 H7 120(4) . . ?
H10C N100 H10C 87(3) . 3_655 ?
H10C N100 H10C 152(10) . 2_665 ?
H10C N100 H10C 87(3) 2_665 4_565 ?
H10C N100 H10C 152(10) 3_655 4_565 ?
H10C N100 H10C 87(3) . 4_565 ?
H10C N100 H10C 87(3) 2_665 3_655 ?
H10C N100 H10D 104(7) . . ?
H10D N100 H10C 104(7) . 2_665 ?
H10D N100 H10C 104(7) . 4_565 ?
H10D N100 H10C 104(7) . 3_655 ?
C5 C6 H6 117(3) . . ?
C7 C6 C5 121.1(4) . . ?
C7 C6 H6 121(3) . . ?
C2 C3 H3 123(3) . . ?
C4 C3 C2 120.4(5) . . ?
C4 C3 H3 117(3) . . ?
C24 C23 H23 122(3) . . ?
C22 C23 C24 122.4(5) . . ?
C22 C23 H23 116(3) . . ?
C5 C4 H4 114(3) . . ?
C3 C4 C5 121.3(5) . . ?
C3 C4 H4 125(3) . . ?
C21 C22 H22 117(3) . . ?
C23 C22 C21 120.9(5) . . ?
C23 C22 H22 122(3) . . ?
C34 B10 C34 108.92(15) . 8_667 ?
C34 B10 C34 108.92(15) 2_565 7_567 ?
C34 B10 C34 110.6(3) 8_667 7_567 ?
C34 B10 C34 108.92(15) 2_565 8_667 ?
C34 B10 C34 108.92(15) . 7_567 ?
C34 B10 C34 110.6(3) . 2_565 ?
C24 B1 C24 115.0(3) 8_666 7_566 ?
C24 B1 C24 106.80(16) 7_566 . ?
C24 B1 C24 115.0(3) 2_565 . ?
C24 B1 C24 106.80(16) 2_565 7_566 ?
C24 B1 C24 106.80(16) 8_666 . ?
C24 B1 C24 106.80(16) 8_666 2_565 ?
C11 C12 H12 116(4) . . ?
C11 C12 C13 121.2(5) . . ?
C13 C12 H12 122(4) . . ?
C8 C13 C12 120.8(5) . . ?
C8 C13 H13 119.6 . . ?
C12 C13 H13 119.6 . . ?
C8 C9 H9 121(4) . . ?
C10 C9 C8 121.5(5) . . ?
C10 C9 H9 118(4) . . ?
C11 C10 C9 121.4(6) . . ?
C11 C10 H10 118(4) . . ?
C9 C10 H10 119(4) . . ?

loop_
_geom_bond_atom_site_label_1
_geom_bond_atom_site_label_2
_geom_bond_distance
_geom_bond_site_symmetry_2
_geom_bond_publ_flag
O2 C30 1.274(6) . ?
O110 H11A 0.8696 . ?
O110 H11B 0.8698 . ?
O10 C20 1.254(6) . ?
O11 C20 1.273(6) . ?
O120 H12A 0.8709 . ?
O120 H12B 0.8707 . ?
O100 H10A 0.8682 . ?
O100 H10B 0.8707 . ?
O1 C30 1.251(6) . ?
O130 H13A 0.8701 . ?
O130 H13B 0.8695 . ?
N4 H4A 0.8800 . ?
N4 H4B 0.8800 . ?
N4 C14 1.313(6) . ?
N2 H2A 0.78(6) . ?
N2 H2B 0.96(6) . ?
N2 C1 1.317(6) . ?
N1 H1A 0.89(6) . ?
N1 H1B 0.92(6) . ?
N1 C1 1.316(6) . ?
N3 H3A 0.85(6) . ?
N3 H3B 0.84(6) . ?
N3 C14 1.316(6) . ?
N110 H11C 0.88(2) 3_655 ?
N110 H11C 0.88(2) . ?
N110 H11C 0.88(2) 2_665 ?
N110 H11C 0.88(2) 4_565 ?
N110 H11D 0.87(2) . ?
C34 C35 1.399(6) . ?
C34 C33 1.409(6) . ?
C34 B10 1.649(4) . ?
C35 H35 1.02(5) . ?
C35 C36 1.395(6) . ?
O140 H14A 0.89(10) . ?
O140 H14B 0.83(11) . ?
C31 C30 1.500(6) . ?
C31 C32 1.398(6) . ?
C31 C36 1.397(7) . ?
C8 C5 1.478(6) . ?
C8 C13 1.387(7) . ?
C8 C9 1.380(7) . ?
C26 H26 0.98(5) . ?
C26 C21 1.387(7) . ?
C26 C25 1.388(7) . ?
C5 C6 1.407(6) . ?
C5 C4 1.404(7) . ?
C24 C25 1.422(7) . ?
C24 C23 1.404(7) . ?
C24 B1 1.639(5) . ?
C33 H33 0.95(5) . ?
C33 C32 1.391(6) . ?
C32 H32 1.00(5) . ?
C1 C2 1.477(6) . ?
C14 C11 1.486(6) . ?
C21 C20 1.501(6) . ?
C21 C22 1.404(7) . ?
C36 H36 0.92(5) . ?
C11 C12 1.370(8) . ?
C11 C10 1.365(7) . ?
C2 C7 1.388(7) . ?
C2 C3 1.390(7) . ?
C25 H25 1.00(6) . ?
C7 H7 0.93(6) . ?
C7 C6 1.376(7) . ?
N100 H10C 0.879(10) 2_665 ?
N100 H10C 0.879(10) 3_655 ?
N100 H10C 0.879(10) 4_565 ?
N100 H10C 0.879(10) . ?
N100 H10D 0.87(2) . ?
C6 H6 1.01(5) . ?
C3 H3 0.98(6) . ?
C3 C4 1.380(8) . ?
C23 H23 0.99(6) . ?
C23 C22 1.393(7) . ?
C4 H4 1.00(6) . ?
C22 H22 1.07(6) . ?
C12 H12 0.99(7) . ?
C12 C13 1.392(9) . ?
C13 H13 0.9500 . ?
C9 H9 1.06(7) . ?
C9 C10 1.378(9) . ?
C10 H10 1.08(7) . ?

loop_
_geom_hbond_atom_site_label_D
_geom_hbond_atom_site_label_H
_geom_hbond_atom_site_label_A
_geom_hbond_distance_DH
_geom_hbond_distance_HA
_geom_hbond_distance_DA
_geom_hbond_angle_DHA
_geom_hbond_site_symmetry_A
_geom_hbond_publ_flag
O110 H11A O2 0.87 1.84 2.705(5) 170.0 . yes
O110 H11B O110 0.87 1.92 2.775(5) 167.0 3_655 yes
O120 H12A O11 0.87 1.90 2.721(5) 155.9 . yes
O120 H12B O110 0.87 1.97 2.766(5) 151.1 . yes
O100 H10A O2 0.87 1.85 2.712(5) 171.7 . yes
N4 H4A O1 0.88 1.99 2.751(6) 143.8 . yes
N2 H2B O140 0.96(6) 1.82(6) 2.766(7) 167(5) 8_665 yes
N1 H1A O10 0.89(6) 1.99(6) 2.783(6) 148(5) 5_675 yes
N3 H3A O1 0.85(6) 1.92(6) 2.683(6) 148(6) . yes
O140 H14A O100 0.89(10) 1.97(11) 2.797(7) 154(10) 1_554 yes
O140 H14B O10 0.83(11) 1.99(11) 2.775(6) 159(11) . yes

loop_
_geom_torsion_atom_site_label_1
_geom_torsion_atom_site_label_2
_geom_torsion_atom_site_label_3
_geom_torsion_atom_site_label_4
_geom_torsion
_geom_torsion_site_symmetry_1
_geom_torsion_site_symmetry_2
_geom_torsion_site_symmetry_3
_geom_torsion_site_symmetry_4
_geom_torsion_publ_flag
N4 C14 C11 C12 -17.5(8) . . . . ?
N4 C14 C11 C10 161.2(6) . . . . ?
N2 C1 C2 C7 152.2(5) . . . . ?
N2 C1 C2 C3 -27.7(7) . . . . ?
N1 C1 C2 C7 -28.4(7) . . . . ?
N1 C1 C2 C3 151.6(5) . . . . ?
N3 C14 C11 C12 162.8(6) . . . . ?
N3 C14 C11 C10 -18.5(8) . . . . ?
C34 C35 C36 C31 0.0(7) . . . . ?
C34 C33 C32 C31 0.4(8) . . . . ?
C35 C34 C33 C32 0.5(7) . . . . ?
C35 C34 B10 C34 -26.3(4) . . . 7_567 ?
C35 C34 B10 C34 94.4(5) . . . 8_667 ?
C35 C34 B10 C34 -146.0(5) . . . 2_565 ?
C8 C5 C6 C7 178.5(5) . . . . ?
C8 C5 C4 C3 -179.6(5) . . . . ?
C8 C9 C10 C11 -1.0(14) . . . . ?
C30 C31 C32 C33 179.6(4) . . . . ?
C30 C31 C36 C35 -179.8(4) . . . . ?
C26 C21 C20 O10 171.6(5) . . . . ?
C26 C21 C20 O11 -8.8(7) . . . . ?
C26 C21 C22 C23 -1.1(8) . . . . ?
C5 C8 C13 C12 -179.1(6) . . . . ?
C5 C8 C9 C10 -179.5(7) . . . . ?
C24 C23 C22 C21 -1.1(8) . . . . ?
C33 C34 C35 C36 -0.7(7) . . . . ?
C33 C34 B10 C34 36.2(3) . . . 2_565 ?
C33 C34 B10 C34 -83.4(3) . . . 8_667 ?
C33 C34 B10 C34 155.9(4) . . . 7_567 ?
C32 C31 C30 O2 177.5(5) . . . . ?
C32 C31 C30 O1 -3.4(7) . . . . ?
C32 C31 C36 C35 0.9(7) . . . . ?
C1 C2 C7 C6 178.8(5) . . . . ?
C1 C2 C3 C4 -179.9(5) . . . . ?
C14 C11 C12 C13 -179.3(7) . . . . ?
C14 C11 C10 C9 -179.2(7) . . . . ?
C21 C26 C25 C24 -0.8(7) . . . . ?
C20 C21 C22 C23 -179.0(5) . . . . ?
C36 C31 C30 O2 -1.8(7) . . . . ?
C36 C31 C30 O1 177.4(5) . . . . ?
C36 C31 C32 C33 -1.1(7) . . . . ?
C11 C12 C13 C8 -2.0(12) . . . . ?
C2 C7 C6 C5 1.5(8) . . . . ?
C2 C3 C4 C5 0.7(9) . . . . ?
C25 C26 C21 C20 179.9(4) . . . . ?
C25 C26 C21 C22 2.0(7) . . . . ?
C25 C24 C23 C22 2.2(7) . . . . ?
C25 C24 B1 C24 80.4(5) . . . 8_666 ?
C25 C24 B1 C24 -161.4(4) . . . 2_565 ?
C25 C24 B1 C24 -43.1(4) . . . 7_566 ?
C7 C2 C3 C4 0.2(8) . . . . ?
C6 C5 C4 C3 -0.5(8) . . . . ?
C3 C2 C7 C6 -1.2(8) . . . . ?
C23 C24 C25 C26 -1.3(7) . . . . ?
C23 C24 B1 C24 23.9(4) . . . 2_565 ?
C23 C24 B1 C24 142.1(4) . . . 7_566 ?
C23 C24 B1 C24 -94.4(3) . . . 8_666 ?
C4 C5 C6 C7 -0.6(7) . . . . ?
C22 C21 C20 O10 -10.5(7) . . . . ?
C22 C21 C20 O11 169.1(5) . . . . ?
B10 C34 C35 C36 -178.7(4) . . . . ?
B10 C34 C33 C32 178.5(4) . . . . ?
B1 C24 C25 C26 -176.5(4) . . . . ?
B1 C24 C23 C22 177.1(4) . . . . ?
C12 C11 C10 C9 -0.5(12) . . . . ?
C13 C8 C5 C6 24.3(8) . . . . ?
C13 C8 C5 C4 -156.6(6) . . . . ?
C13 C8 C9 C10 1.0(12) . . . . ?
C9 C8 C5 C6 -155.2(6) . . . . ?
C9 C8 C5 C4 23.9(8) . . . . ?
C9 C8 C13 C12 0.5(11) . . . . ?
C10 C11 C12 C13 1.9(11) . . . . ?

loop_
_exptl_oxdiff_crystal_face_indexfrac_h
_exptl_oxdiff_crystal_face_indexfrac_k
_exptl_oxdiff_crystal_face_indexfrac_l
_exptl_oxdiff_crystal_face_x
_exptl_oxdiff_crystal_face_y
_exptl_oxdiff_crystal_face_z
1.0008 -2.0004 -0.0012 0.0174 0.0350 -0.1712
-1.0008 2.0004 0.0012 -0.0174 -0.0350 0.1712
8.2642 3.3998 -6.9678 -0.2234 -0.9374 -0.2671
-7.8094 -4.2555 6.9993 0.2276 0.9544 0.1930
8.8557 -9.1469 -0.0851 -0.1574 0.0351 -0.9869
-9.0285 8.9752 -0.1046 0.1834 -0.0413 0.9822
-6.2778 -6.3823 -6.9717 0.9562 -0.2290 -0.1824
-8.3151 -8.4084 -3.6162 0.9687 0.1810 -0.1700
6.7065 9.7177 3.6593 -0.9286 -0.1739 0.3278
4.7466 11.8051 0.1339 -0.7092 -0.4901 0.5067
-7.4841 -10.2807 0.1841 0.7905 0.5454 -0.2787
